data_4065198
loop_
_publ_author_name
'Liedtke, Ren\'e'
'Fr\"ohlich, Roland'
'Kehr, Gerald'
'Erker, Gerhard'

_publ_section_title
;
 Frustrated Lewis Pair Reactions With Bis-Acetylenic Substrates: Exploring
 the Narrow Gap Separating Very Different Competing Reaction Pathways
;
_journal_issue 19
_journal_name_full Organometallics
_journal_page_first 5222
_journal_paper_doi 10.1021/om200615n
_journal_volume 30
_journal_year 2011
_chemical_formula_sum 'C51 H45 B Cl4 F15 P'
_chemical_formula_weight 1126.45
_chemical_name_systematic
; 
 ? 
;
_space_group_IT_number 14
_symmetry_cell_setting monoclinic
_symmetry_space_group_name_Hall '-P 2yn'
_symmetry_space_group_name_H-M 'P 1 21/n 1'
_atom_sites_solution_hydrogens geom
_atom_sites_solution_primary direct
_atom_sites_solution_secondary difmap
_audit_creation_method SHELXL-97
_cell_angle_alpha 90.00
_cell_angle_beta 93.720(2)
_cell_angle_gamma 90.00
_cell_formula_units_Z 4
_cell_length_a 18.1020(3)
_cell_length_b 14.5363(4)
_cell_length_c 18.9485(7)
_cell_measurement_reflns_used 8550
_cell_measurement_temperature 223(2)
_cell_measurement_theta_max 68.25
_cell_measurement_theta_min 0.88
_cell_volume 4975.5(2)
_computing_cell_refinement 'Collect (Nonius B.V., 1998)'
_computing_data_collection 'Collect (Nonius B.V., 1998)'
_computing_data_reduction 'Denzo-SMN (Otwinowski & Borek, 1997)'
_computing_molecular_graphics 'XP (BrukerAXS, 2000)'
_computing_publication_material 'SHELXL-97 (Sheldrick, 1997)'
_computing_structure_refinement 'SHELXL-97 (Sheldrick, 1997)'
_computing_structure_solution 'SHELXS-97 (Sheldrick, 1990)'
_diffrn_ambient_temperature 223(2)
_diffrn_measured_fraction_theta_full 0.972
_diffrn_measured_fraction_theta_max 0.972
_diffrn_measurement_device_type 'Nonius KappaCCD APEXII'
_diffrn_measurement_method '\w and \f scans'
_diffrn_radiation_monochromator graphite
_diffrn_radiation_source 'fine-focus sealed tube'
_diffrn_radiation_type CuK\a
_diffrn_radiation_wavelength 1.54178
_diffrn_reflns_av_R_equivalents 0.049
_diffrn_reflns_av_sigmaI/netI 0.0233
_diffrn_reflns_limit_h_max 21
_diffrn_reflns_limit_h_min -21
_diffrn_reflns_limit_k_max 17
_diffrn_reflns_limit_k_min -17
_diffrn_reflns_limit_l_max 22
_diffrn_reflns_limit_l_min -22
_diffrn_reflns_number 44467
_diffrn_reflns_theta_full 66.91
_diffrn_reflns_theta_max 66.91
_diffrn_reflns_theta_min 3.84
_exptl_absorpt_coefficient_mu 3.293
_exptl_absorpt_correction_T_max 0.5886
_exptl_absorpt_correction_T_min 0.4188
_exptl_absorpt_correction_type multi-scan
_exptl_absorpt_process_details 'Denzo (Otwinowski, Borek, Majewski & Minor, 2003)'
_exptl_crystal_colour colourless
_exptl_crystal_density_diffrn 1.504
_exptl_crystal_density_method 'not measured'
_exptl_crystal_description block
_exptl_crystal_F_000 2296
_exptl_crystal_size_max 0.32
_exptl_crystal_size_mid 0.20
_exptl_crystal_size_min 0.18
_refine_diff_density_max 0.945
_refine_diff_density_min -0.928
_refine_diff_density_rms 0.063
_refine_ls_extinction_method none
_refine_ls_goodness_of_fit_ref 1.034
_refine_ls_hydrogen_treatment constr
_refine_ls_matrix_type full
_refine_ls_number_parameters 658
_refine_ls_number_reflns 8609
_refine_ls_number_restraints 0
_refine_ls_restrained_S_all 1.034
_refine_ls_R_factor_all 0.0608
_refine_ls_R_factor_gt 0.0552
_refine_ls_shift/su_max 0.000
_refine_ls_shift/su_mean 0.000
_refine_ls_structure_factor_coef Fsqd
_refine_ls_weighting_details 'calc w=1/[\s^2^(Fo^2^)+(0.0760P)^2^+6.4458P] where P=(Fo^2^+2Fc^2^)/3'
_refine_ls_weighting_scheme calc
_refine_ls_wR_factor_gt 0.1446
_refine_ls_wR_factor_ref 0.1500
_reflns_number_gt 7690
_reflns_number_total 8609
_reflns_threshold_expression >2sigma(I)
_cod_data_source_file om200615n_si_004.cif
_cod_data_source_block erk5920
_cod_original_sg_symbol_H-M P21/n
_cod_database_code 4065198

loop_
_symmetry_equiv_pos_as_xyz
'x, y, z'
'-x+1/2, y+1/2, -z+1/2'
'-x, -y, -z'
'x-1/2, -y-1/2, z-1/2'

loop_
_atom_site_label
_atom_site_type_symbol
_atom_site_fract_x
_atom_site_fract_y
_atom_site_fract_z
_atom_site_U_iso_or_equiv
_atom_site_adp_type
_atom_site_occupancy
_atom_site_symmetry_multiplicity
_atom_site_calc_flag
_atom_site_refinement_flags
P1 P 0.55276(3) 0.07069(4) 0.19455(3) 0.02221(15) Uani 1 1 d .
B1 B 0.49540(14) -0.21969(18) 0.23417(14) 0.0231(5) Uani 1 1 d .
C1 C 0.56582(12) -0.05701(15) 0.19025(12) 0.0211(5) Uani 1 1 d .
C2 C 0.51826(12) -0.10903(16) 0.22545(12) 0.0216(5) Uani 1 1 d .
H2 H 0.4894 -0.0717 0.2534 0.026 Uiso 1 1 calc R
C3 C 0.53097(13) -0.29229(15) 0.17877(12) 0.0235(5) Uani 1 1 d .
C4 C 0.60241(13) -0.29795(16) 0.16649(13) 0.0251(5) Uani 1 1 d .
H4 H 0.6168 -0.3397 0.1321 0.030 Uiso 1 1 calc R
C5 C 0.66065(13) -0.24101(16) 0.20483(13) 0.0254(5) Uani 1 1 d .
H5A H 0.7041 -0.2799 0.2159 0.030 Uiso 1 1 calc R
H5B H 0.6421 -0.2211 0.2498 0.030 Uiso 1 1 calc R
C6 C 0.68533(13) -0.15532(16) 0.16470(12) 0.0239(5) Uani 1 1 d .
C7 C 0.72990(13) -0.17831(17) 0.10118(13) 0.0272(5) Uani 1 1 d .
C8 C 0.70727(15) -0.2237(2) 0.03876(14) 0.0358(6) Uani 1 1 d .
H8 H 0.6585 -0.2456 0.0313 0.043 Uiso 1 1 calc R
C9 C 0.75810(18) -0.2359(2) -0.01239(16) 0.0475(8) Uani 1 1 d .
H9 H 0.7437 -0.2670 -0.0546 0.057 Uiso 1 1 calc R
C10 C 0.83008(18) -0.2027(2) -0.00188(17) 0.0502(8) Uani 1 1 d .
H10 H 0.8637 -0.2119 -0.0370 0.060 Uiso 1 1 calc R
C11 C 0.85267(16) -0.1564(2) 0.05941(16) 0.0415(7) Uani 1 1 d .
H11 H 0.9011 -0.1334 0.0661 0.050 Uiso 1 1 calc R
C12 C 0.80230(14) -0.14456(17) 0.11106(14) 0.0303(5) Uani 1 1 d .
C13 C 0.81142(13) -0.10191(16) 0.18115(14) 0.0279(5) Uani 1 1 d .
C14 C 0.87351(14) -0.06452(17) 0.21773(16) 0.0351(6) Uani 1 1 d .
H14 H 0.9187 -0.0600 0.1963 0.042 Uiso 1 1 calc R
C15 C 0.86739(15) -0.03417(18) 0.28615(16) 0.0372(6) Uani 1 1 d .
H15 H 0.9087 -0.0077 0.3110 0.045 Uiso 1 1 calc R
C16 C 0.80123(15) -0.04204(18) 0.31873(15) 0.0358(6) Uani 1 1 d .
H16 H 0.7983 -0.0216 0.3655 0.043 Uiso 1 1 calc R
C17 C 0.73929(14) -0.07991(17) 0.28269(14) 0.0301(5) Uani 1 1 d .
H17 H 0.6948 -0.0866 0.3052 0.036 Uiso 1 1 calc R
C18 C 0.74384(13) -0.10772(16) 0.21315(13) 0.0257(5) Uani 1 1 d .
C19 C 0.61720(13) -0.09673(16) 0.13724(12) 0.0231(5) Uani 1 1 d .
H19A H 0.6358 -0.0452 0.1102 0.028 Uiso 1 1 calc R
H19B H 0.5870 -0.1349 0.1039 0.028 Uiso 1 1 calc R
C21 C 0.45526(14) 0.09192(17) 0.15245(14) 0.0302(5) Uani 1 1 d .
C22 C 0.44527(16) 0.03663(19) 0.08266(15) 0.0390(6) Uani 1 1 d .
H22A H 0.3930 0.0323 0.0681 0.059 Uiso 1 1 calc R
H22B H 0.4655 -0.0247 0.0899 0.059 Uiso 1 1 calc R
H22C H 0.4710 0.0676 0.0461 0.059 Uiso 1 1 calc R
C23 C 0.39619(15) 0.0583(2) 0.20064(17) 0.0409(7) Uani 1 1 d .
H23A H 0.3474 0.0712 0.1786 0.061 Uiso 1 1 calc R
H23B H 0.4021 0.0899 0.2457 0.061 Uiso 1 1 calc R
H23C H 0.4016 -0.0074 0.2081 0.061 Uiso 1 1 calc R
C24 C 0.43857(16) 0.19385(19) 0.13419(17) 0.0402(7) Uani 1 1 d .
H24A H 0.3886 0.1992 0.1129 0.060 Uiso 1 1 calc R
H24B H 0.4734 0.2158 0.1012 0.060 Uiso 1 1 calc R
H24C H 0.4433 0.2305 0.1770 0.060 Uiso 1 1 calc R
C31 C 0.56085(15) 0.11537(18) 0.29007(13) 0.0314(6) Uani 1 1 d .
C32 C 0.64264(16) 0.1290(2) 0.31563(16) 0.0403(7) Uani 1 1 d .
H32A H 0.6458 0.1459 0.3653 0.060 Uiso 1 1 calc R
H32B H 0.6640 0.1775 0.2883 0.060 Uiso 1 1 calc R
H32C H 0.6696 0.0722 0.3095 0.060 Uiso 1 1 calc R
C33 C 0.52037(17) 0.2075(2) 0.29776(16) 0.0409(7) Uani 1 1 d .
H33A H 0.5300 0.2307 0.3455 0.061 Uiso 1 1 calc R
H33B H 0.4676 0.1983 0.2884 0.061 Uiso 1 1 calc R
H33C H 0.5380 0.2515 0.2643 0.061 Uiso 1 1 calc R
C34 C 0.52926(19) 0.0473(2) 0.34215(14) 0.0423(7) Uani 1 1 d .
H34A H 0.5345 0.0726 0.3896 0.063 Uiso 1 1 calc R
H34B H 0.5561 -0.0104 0.3408 0.063 Uiso 1 1 calc R
H34C H 0.4773 0.0366 0.3290 0.063 Uiso 1 1 calc R
C41 C 0.62254(14) 0.13572(16) 0.14157(14) 0.0290(5) Uani 1 1 d .
C42 C 0.60545(17) 0.12447(19) 0.06105(14) 0.0369(6) Uani 1 1 d .
H42A H 0.6463 0.1488 0.0361 0.055 Uiso 1 1 calc R
H42B H 0.5605 0.1578 0.0468 0.055 Uiso 1 1 calc R
H42C H 0.5988 0.0598 0.0498 0.055 Uiso 1 1 calc R
C43 C 0.70288(14) 0.10257(18) 0.15849(15) 0.0340(6) Uani 1 1 d .
H43A H 0.7371 0.1485 0.1429 0.051 Uiso 1 1 calc R
H43B H 0.7106 0.0451 0.1341 0.051 Uiso 1 1 calc R
H43C H 0.7113 0.0933 0.2091 0.051 Uiso 1 1 calc R
C44 C 0.62071(16) 0.24047(18) 0.15642(17) 0.0393(6) Uani 1 1 d .
H44A H 0.6523 0.2721 0.1248 0.059 Uiso 1 1 calc R
H44B H 0.6383 0.2520 0.2051 0.059 Uiso 1 1 calc R
H44C H 0.5704 0.2629 0.1486 0.059 Uiso 1 1 calc R
C51 C 0.51853(13) -0.23950(16) 0.32019(13) 0.0257(5) Uani 1 1 d .
C52 C 0.48960(14) -0.18494(18) 0.37221(13) 0.0304(5) Uani 1 1 d .
F52 F 0.43575(8) -0.12201(10) 0.35437(8) 0.0365(4) Uani 1 1 d .
C53 C 0.50808(17) -0.1915(2) 0.44360(15) 0.0407(7) Uani 1 1 d .
F53 F 0.47692(12) -0.13447(14) 0.48943(9) 0.0602(5) Uani 1 1 d .
C54 C 0.55788(18) -0.2568(2) 0.46789(15) 0.0462(7) Uani 1 1 d .
F54 F 0.57670(13) -0.26413(18) 0.53772(9) 0.0743(7) Uani 1 1 d .
C55 C 0.58761(16) -0.3142(2) 0.42023(15) 0.0408(7) Uani 1 1 d .
F55 F 0.63624(11) -0.37993(15) 0.44264(10) 0.0618(5) Uani 1 1 d .
C56 C 0.56761(14) -0.30503(17) 0.34887(13) 0.0304(5) Uani 1 1 d .
F56 F 0.59981(9) -0.36675(10) 0.30785(8) 0.0390(4) Uani 1 1 d .
C61 C 0.40346(13) -0.22530(16) 0.21949(13) 0.0253(5) Uani 1 1 d .
C62 C 0.37194(13) -0.20156(17) 0.15308(13) 0.0275(5) Uani 1 1 d .
F62 F 0.41655(8) -0.17351(11) 0.10249(7) 0.0339(3) Uani 1 1 d .
C63 C 0.29743(15) -0.2062(2) 0.13307(15) 0.0373(6) Uani 1 1 d .
F63 F 0.27211(9) -0.18231(15) 0.06703(9) 0.0545(5) Uani 1 1 d .
C64 C 0.24920(15) -0.2357(2) 0.18067(17) 0.0432(7) Uani 1 1 d .
F64 F 0.17590(9) -0.24016(17) 0.16327(12) 0.0675(6) Uani 1 1 d .
C65 C 0.27635(15) -0.2601(2) 0.24704(17) 0.0420(7) Uani 1 1 d .
F65 F 0.22961(10) -0.28787(16) 0.29527(11) 0.0636(6) Uani 1 1 d .
C66 C 0.35166(14) -0.25677(18) 0.26447(14) 0.0324(6) Uani 1 1 d .
F66 F 0.37186(9) -0.28761(13) 0.33001(8) 0.0455(4) Uani 1 1 d .
C71 C 0.48311(13) -0.36037(16) 0.13747(13) 0.0274(5) Uani 1 1 d .
C72 C 0.44799(15) -0.43171(18) 0.17043(15) 0.0345(6) Uani 1 1 d .
F72 F 0.45493(10) -0.43788(12) 0.24119(9) 0.0475(4) Uani 1 1 d .
C73 C 0.40896(17) -0.5000(2) 0.1336(2) 0.0488(8) Uani 1 1 d .
F73 F 0.37958(13) -0.57042(14) 0.16785(14) 0.0754(7) Uani 1 1 d .
C74 C 0.40156(18) -0.4962(2) 0.0610(2) 0.0531(9) Uani 1 1 d .
F74 F 0.36365(13) -0.56231(16) 0.02422(15) 0.0833(8) Uani 1 1 d .
C75 C 0.43396(17) -0.4263(2) 0.02625(17) 0.0461(8) Uani 1 1 d .
F75 F 0.42729(12) -0.42238(17) -0.04490(10) 0.0697(6) Uani 1 1 d .
C76 C 0.47455(15) -0.36045(19) 0.06409(14) 0.0344(6) Uani 1 1 d .
F76 F 0.50740(10) -0.29483(12) 0.02667(8) 0.0439(4) Uani 1 1 d .
C100 C 0.1465(4) -0.0172(4) 0.0948(3) 0.1094(19) Uani 1 1 d .
H10A H 0.1524 -0.0810 0.0795 0.131 Uiso 1 1 calc R
H10B H 0.1706 0.0219 0.0610 0.131 Uiso 1 1 calc R
Cl11 Cl 0.19223(7) -0.00530(10) 0.17280(9) 0.1101(5) Uani 1 1 d .
Cl12 Cl 0.05191(7) 0.00850(11) 0.08835(7) 0.0964(4) Uani 1 1 d .
C200 C 0.1677(4) -0.4859(7) 0.0502(4) 0.162(4) Uani 1 1 d .
H20A H 0.1156 -0.4698 0.0544 0.194 Uiso 1 1 calc R
H20B H 0.1692 -0.5500 0.0344 0.194 Uiso 1 1 calc R
Cl21 Cl 0.20120(12) -0.41879(17) -0.01366(11) 0.1540(8) Uani 1 1 d .
Cl22 Cl 0.21150(9) -0.47976(15) 0.13178(9) 0.1251(6) Uani 1 1 d .

loop_
_atom_site_aniso_label
_atom_site_aniso_U_11
_atom_site_aniso_U_22
_atom_site_aniso_U_33
_atom_site_aniso_U_23
_atom_site_aniso_U_13
_atom_site_aniso_U_12
P1 0.0238(3) 0.0184(3) 0.0244(3) -0.0019(2) 0.0021(2) 0.0000(2)
B1 0.0229(13) 0.0228(13) 0.0234(13) 0.0020(10) 0.0002(10) -0.0019(10)
C1 0.0212(11) 0.0194(11) 0.0223(11) -0.0023(9) -0.0024(9) 0.0006(8)
C2 0.0200(11) 0.0229(11) 0.0216(11) -0.0023(9) -0.0013(9) 0.0020(9)
C3 0.0282(12) 0.0192(11) 0.0228(11) 0.0019(9) -0.0009(9) -0.0010(9)
C4 0.0304(12) 0.0189(11) 0.0262(12) -0.0003(9) 0.0018(10) 0.0018(9)
C5 0.0233(11) 0.0244(12) 0.0284(12) 0.0019(10) 0.0009(9) 0.0028(9)
C6 0.0222(11) 0.0241(12) 0.0255(12) -0.0008(9) 0.0020(9) 0.0014(9)
C7 0.0276(12) 0.0256(12) 0.0286(13) 0.0032(10) 0.0045(10) 0.0059(10)
C8 0.0354(14) 0.0401(15) 0.0318(14) -0.0050(11) 0.0027(11) 0.0054(12)
C9 0.0531(18) 0.0563(19) 0.0336(15) -0.0072(14) 0.0072(13) 0.0129(15)
C10 0.0469(18) 0.066(2) 0.0399(17) 0.0036(15) 0.0201(14) 0.0143(16)
C11 0.0333(14) 0.0482(17) 0.0444(17) 0.0106(14) 0.0123(12) 0.0048(12)
C12 0.0275(12) 0.0269(12) 0.0369(14) 0.0069(11) 0.0053(11) 0.0044(10)
C13 0.0255(12) 0.0215(11) 0.0366(14) 0.0063(10) 0.0011(10) 0.0020(9)
C14 0.0268(13) 0.0258(13) 0.0528(17) 0.0076(12) 0.0025(12) -0.0022(10)
C15 0.0320(14) 0.0259(13) 0.0520(17) 0.0013(12) -0.0111(12) -0.0042(11)
C16 0.0410(15) 0.0270(13) 0.0381(15) -0.0003(11) -0.0081(12) 0.0009(11)
C17 0.0294(13) 0.0283(13) 0.0320(13) -0.0005(10) -0.0015(10) 0.0002(10)
C18 0.0249(12) 0.0212(11) 0.0307(13) 0.0029(10) -0.0006(10) 0.0010(9)
C19 0.0247(11) 0.0216(11) 0.0227(11) -0.0013(9) 0.0008(9) 0.0005(9)
C21 0.0262(12) 0.0260(12) 0.0377(14) -0.0021(11) -0.0038(10) 0.0056(10)
C22 0.0413(15) 0.0323(14) 0.0416(16) -0.0042(12) -0.0119(12) 0.0041(12)
C23 0.0246(13) 0.0366(15) 0.0615(19) -0.0003(13) 0.0024(12) 0.0030(11)
C24 0.0405(15) 0.0288(14) 0.0502(17) 0.0010(12) -0.0039(13) 0.0097(11)
C31 0.0400(14) 0.0281(13) 0.0265(13) -0.0082(10) 0.0038(11) -0.0034(11)
C32 0.0446(16) 0.0361(15) 0.0389(15) -0.0089(12) -0.0065(12) -0.0030(12)
C33 0.0466(16) 0.0336(15) 0.0433(16) -0.0168(12) 0.0098(13) -0.0013(12)
C34 0.0623(19) 0.0398(15) 0.0256(13) -0.0084(12) 0.0087(13) -0.0108(14)
C41 0.0332(13) 0.0211(12) 0.0332(13) 0.0034(10) 0.0059(11) -0.0031(10)
C42 0.0471(16) 0.0326(14) 0.0315(14) 0.0064(11) 0.0064(12) 0.0047(12)
C43 0.0303(13) 0.0283(13) 0.0436(15) 0.0002(11) 0.0052(11) -0.0050(10)
C44 0.0433(16) 0.0237(13) 0.0516(17) 0.0008(12) 0.0089(13) -0.0032(11)
C51 0.0260(12) 0.0247(12) 0.0263(12) 0.0001(10) 0.0012(10) -0.0053(9)
C52 0.0336(13) 0.0291(13) 0.0286(13) 0.0016(10) 0.0033(11) -0.0026(10)
F52 0.0418(8) 0.0336(8) 0.0355(8) -0.0003(6) 0.0128(7) 0.0059(7)
C53 0.0486(17) 0.0471(17) 0.0271(14) -0.0060(12) 0.0069(12) -0.0061(13)
F53 0.0842(14) 0.0652(12) 0.0324(9) -0.0144(9) 0.0138(9) 0.0054(11)
C54 0.0557(18) 0.0598(19) 0.0220(14) 0.0044(13) -0.0046(13) -0.0060(15)
F54 0.0955(16) 0.1033(18) 0.0222(9) 0.0037(10) -0.0116(10) 0.0121(14)
C55 0.0402(15) 0.0491(17) 0.0321(15) 0.0120(13) -0.0044(12) 0.0024(13)
F55 0.0665(12) 0.0743(13) 0.0432(10) 0.0216(9) -0.0081(9) 0.0237(10)
C56 0.0340(13) 0.0287(13) 0.0285(13) 0.0032(10) 0.0021(10) -0.0035(10)
F56 0.0496(9) 0.0322(8) 0.0351(8) 0.0049(7) 0.0020(7) 0.0126(7)
C61 0.0256(12) 0.0216(11) 0.0287(12) -0.0010(9) 0.0017(10) -0.0011(9)
C62 0.0275(12) 0.0257(12) 0.0293(13) 0.0021(10) 0.0027(10) -0.0018(10)
F62 0.0339(8) 0.0397(8) 0.0282(7) 0.0053(6) 0.0022(6) -0.0021(6)
C63 0.0325(14) 0.0418(15) 0.0364(15) 0.0037(12) -0.0055(12) 0.0017(12)
F63 0.0383(9) 0.0789(13) 0.0443(10) 0.0138(9) -0.0136(8) -0.0007(9)
C64 0.0215(13) 0.0523(18) 0.0549(18) 0.0050(14) -0.0044(12) -0.0054(12)
F64 0.0240(8) 0.0958(16) 0.0813(14) 0.0130(12) -0.0071(9) -0.0110(9)
C65 0.0298(14) 0.0471(17) 0.0502(18) 0.0042(14) 0.0101(13) -0.0108(12)
F65 0.0371(10) 0.0908(15) 0.0644(12) 0.0180(11) 0.0160(9) -0.0208(10)
C66 0.0323(13) 0.0324(13) 0.0326(14) 0.0046(11) 0.0020(11) -0.0057(11)
F66 0.0403(9) 0.0613(11) 0.0349(9) 0.0156(8) 0.0025(7) -0.0160(8)
C71 0.0270(12) 0.0225(12) 0.0322(13) -0.0028(10) -0.0017(10) 0.0031(9)
C72 0.0340(14) 0.0270(13) 0.0421(16) -0.0016(11) -0.0010(12) -0.0022(11)
F72 0.0556(10) 0.0413(9) 0.0456(10) 0.0106(8) 0.0035(8) -0.0144(8)
C73 0.0405(16) 0.0278(14) 0.077(2) -0.0057(15) -0.0005(15) -0.0096(12)
F73 0.0734(14) 0.0411(11) 0.1115(19) 0.0009(11) 0.0048(13) -0.0295(10)
C74 0.0442(17) 0.0404(17) 0.072(2) -0.0273(16) -0.0143(16) -0.0016(14)
F74 0.0702(14) 0.0628(14) 0.1134(19) -0.0487(13) -0.0217(13) -0.0155(11)
C75 0.0447(17) 0.0479(18) 0.0434(17) -0.0186(14) -0.0143(13) 0.0118(14)
F75 0.0756(14) 0.0867(16) 0.0435(11) -0.0302(10) -0.0217(10) 0.0151(12)
C76 0.0336(14) 0.0332(14) 0.0354(14) -0.0057(11) -0.0045(11) 0.0063(11)
F76 0.0544(10) 0.0486(10) 0.0286(8) 0.0031(7) 0.0006(7) 0.0042(8)
C100 0.124(5) 0.107(4) 0.097(4) 0.000(3) 0.004(3) 0.049(4)
Cl11 0.0664(7) 0.1048(10) 0.1547(13) -0.0642(9) -0.0264(8) 0.0196(6)
Cl12 0.0675(7) 0.1198(11) 0.0996(9) -0.0229(8) -0.0123(6) 0.0141(7)
C200 0.123(6) 0.225(10) 0.135(6) 0.038(6) -0.003(5) -0.079(6)
Cl21 0.1567(17) 0.1760(19) 0.1359(15) 0.0371(14) 0.0609(13) 0.0561(15)
Cl22 0.0846(9) 0.1826(18) 0.1089(11) -0.0083(11) 0.0127(8) -0.0181(10)

loop_
_atom_type_symbol
_atom_type_description
_atom_type_scat_dispersion_real
_atom_type_scat_dispersion_imag
_atom_type_scat_source
C C 0.0181 0.0091 'International Tables Vol C Tables 4.2.6.8 and 6.1.1.4'
H H 0.0000 0.0000 'International Tables Vol C Tables 4.2.6.8 and 6.1.1.4'
B B 0.0090 0.0039 'International Tables Vol C Tables 4.2.6.8 and 6.1.1.4'
F F 0.0727 0.0534 'International Tables Vol C Tables 4.2.6.8 and 6.1.1.4'
P P 0.2955 0.4335 'International Tables Vol C Tables 4.2.6.8 and 6.1.1.4'
Cl Cl 0.3639 0.7018 'International Tables Vol C Tables 4.2.6.8 and 6.1.1.4'

loop_
_geom_angle_atom_site_label_1
_geom_angle_atom_site_label_2
_geom_angle_atom_site_label_3
_geom_angle
C1 P1 C41 112.16(11)
C1 P1 C21 104.89(10)
C41 P1 C21 108.90(12)
C1 P1 C31 111.97(11)
C41 P1 C31 108.36(11)
C21 P1 C31 110.51(12)
C3 B1 C61 106.77(19)
C3 B1 C2 116.34(19)
C61 B1 C2 106.29(18)
C3 B1 C51 115.14(19)
C61 B1 C51 109.61(19)
C2 B1 C51 102.30(18)
C2 C1 C19 123.2(2)
C2 C1 P1 116.48(17)
C19 C1 P1 119.17(16)
C1 C2 B1 139.1(2)
C1 C2 H2 110.5
B1 C2 H2 110.5
C4 C3 C71 113.7(2)
C4 C3 B1 125.1(2)
C71 C3 B1 121.2(2)
C3 C4 C5 123.0(2)
C3 C4 H4 118.5
C5 C4 H4 118.5
C4 C5 C6 115.3(2)
C4 C5 H5A 108.5
C6 C5 H5A 108.5
C4 C5 H5B 108.5
C6 C5 H5B 108.5
H5A C5 H5B 107.5
C18 C6 C7 101.07(19)
C18 C6 C5 106.42(19)
C7 C6 C5 113.36(19)
C18 C6 C19 117.20(19)
C7 C6 C19 107.63(19)
C5 C6 C19 110.96(18)
C8 C7 C12 120.0(2)
C8 C7 C6 129.1(2)
C12 C7 C6 110.8(2)
C9 C8 C7 118.8(3)
C9 C8 H8 120.6
C7 C8 H8 120.6
C8 C9 C10 120.8(3)
C8 C9 H9 119.6
C10 C9 H9 119.6
C11 C10 C9 120.9(3)
C11 C10 H10 119.6
C9 C10 H10 119.6
C10 C11 C12 118.7(3)
C10 C11 H11 120.7
C12 C11 H11 120.7
C11 C12 C7 120.9(3)
C11 C12 C13 130.5(3)
C7 C12 C13 108.6(2)
C14 C13 C18 120.5(2)
C14 C13 C12 131.0(2)
C18 C13 C12 108.4(2)
C15 C14 C13 118.7(2)
C15 C14 H14 120.6
C13 C14 H14 120.6
C14 C15 C16 121.1(2)
C14 C15 H15 119.5
C16 C15 H15 119.5
C15 C16 C17 120.4(3)
C15 C16 H16 119.8
C17 C16 H16 119.8
C18 C17 C16 119.2(2)
C18 C17 H17 120.4
C16 C17 H17 120.4
C17 C18 C13 120.1(2)
C17 C18 C6 128.6(2)
C13 C18 C6 111.0(2)
C1 C19 C6 119.30(19)
C1 C19 H19A 107.5
C6 C19 H19A 107.5
C1 C19 H19B 107.5
C6 C19 H19B 107.5
H19A C19 H19B 107.0
C23 C21 C24 107.8(2)
C23 C21 C22 107.3(2)
C24 C21 C22 107.2(2)
C23 C21 P1 111.16(18)
C24 C21 P1 114.14(18)
C22 C21 P1 109.02(17)
C21 C22 H22A 109.5
C21 C22 H22B 109.5
H22A C22 H22B 109.5
C21 C22 H22C 109.5
H22A C22 H22C 109.5
H22B C22 H22C 109.5
C21 C23 H23A 109.5
C21 C23 H23B 109.5
H23A C23 H23B 109.5
C21 C23 H23C 109.5
H23A C23 H23C 109.5
H23B C23 H23C 109.5
C21 C24 H24A 109.5
C21 C24 H24B 109.5
H24A C24 H24B 109.5
C21 C24 H24C 109.5
H24A C24 H24C 109.5
H24B C24 H24C 109.5
C34 C31 C33 107.5(2)
C34 C31 C32 105.8(2)
C33 C31 C32 108.2(2)
C34 C31 P1 112.29(17)
C33 C31 P1 112.10(19)
C32 C31 P1 110.67(18)
C31 C32 H32A 109.5
C31 C32 H32B 109.5
H32A C32 H32B 109.5
C31 C32 H32C 109.5
H32A C32 H32C 109.5
H32B C32 H32C 109.5
C31 C33 H33A 109.5
C31 C33 H33B 109.5
H33A C33 H33B 109.5
C31 C33 H33C 109.5
H33A C33 H33C 109.5
H33B C33 H33C 109.5
C31 C34 H34A 109.5
C31 C34 H34B 109.5
H34A C34 H34B 109.5
C31 C34 H34C 109.5
H34A C34 H34C 109.5
H34B C34 H34C 109.5
C43 C41 C42 107.3(2)
C43 C41 C44 107.4(2)
C42 C41 C44 106.1(2)
C43 C41 P1 112.42(17)
C42 C41 P1 111.65(18)
C44 C41 P1 111.57(18)
C41 C42 H42A 109.5
C41 C42 H42B 109.5
H42A C42 H42B 109.5
C41 C42 H42C 109.5
H42A C42 H42C 109.5
H42B C42 H42C 109.5
C41 C43 H43A 109.5
C41 C43 H43B 109.5
H43A C43 H43B 109.5
C41 C43 H43C 109.5
H43A C43 H43C 109.5
H43B C43 H43C 109.5
C41 C44 H44A 109.5
C41 C44 H44B 109.5
H44A C44 H44B 109.5
C41 C44 H44C 109.5
H44A C44 H44C 109.5
H44B C44 H44C 109.5
C56 C51 C52 112.0(2)
C56 C51 B1 127.5(2)
C52 C51 B1 120.5(2)
F52 C52 C53 114.5(2)
F52 C52 C51 120.1(2)
C53 C52 C51 125.3(3)
F53 C53 C54 120.2(3)
F53 C53 C52 120.3(3)
C54 C53 C52 119.4(3)
F54 C54 C55 121.0(3)
F54 C54 C53 120.2(3)
C55 C54 C53 118.8(3)
F55 C55 C54 120.1(3)
F55 C55 C56 120.0(3)
C54 C55 C56 119.9(3)
F56 C56 C55 113.9(2)
F56 C56 C51 121.5(2)
C55 C56 C51 124.7(3)
C66 C61 C62 112.6(2)
C66 C61 B1 128.3(2)
C62 C61 B1 119.0(2)
F62 C62 C63 115.9(2)
F62 C62 C61 119.1(2)
C63 C62 C61 125.0(2)
F63 C63 C64 120.0(2)
F63 C63 C62 120.7(2)
C64 C63 C62 119.3(3)
F64 C64 C63 121.0(3)
F64 C64 C65 120.2(3)
C63 C64 C65 118.8(2)
F65 C65 C64 119.8(3)
F65 C65 C66 120.1(3)
C64 C65 C66 120.0(3)
F66 C66 C65 114.4(2)
F66 C66 C61 121.5(2)
C65 C66 C61 124.1(2)
C72 C71 C76 115.2(2)
C72 C71 C3 121.6(2)
C76 C71 C3 123.1(2)
F72 C72 C73 118.0(3)
F72 C72 C71 119.0(2)
C73 C72 C71 123.0(3)
F73 C73 C74 120.0(3)
F73 C73 C72 120.6(3)
C74 C73 C72 119.4(3)
F74 C74 C75 120.1(3)
F74 C74 C73 120.1(3)
C75 C74 C73 119.8(3)
F75 C75 C74 120.1(3)
F75 C75 C76 120.1(3)
C74 C75 C76 119.8(3)
F76 C76 C75 117.1(3)
F76 C76 C71 120.1(2)
C75 C76 C71 122.8(3)
Cl11 C100 Cl12 118.1(3)
Cl11 C100 H10A 107.8
Cl12 C100 H10A 107.8
Cl11 C100 H10B 107.8
Cl12 C100 H10B 107.8
H10A C100 H10B 107.1
Cl22 C200 Cl21 117.0(4)
Cl22 C200 H20A 108.1
Cl21 C200 H20A 108.1
Cl22 C200 H20B 108.1
Cl21 C200 H20B 108.1
H20A C200 H20B 107.3

loop_
_geom_bond_atom_site_label_1
_geom_bond_atom_site_label_2
_geom_bond_distance
P1 C1 1.874(2)
P1 C41 1.914(2)
P1 C21 1.914(2)
P1 C31 1.919(3)
B1 C3 1.649(3)
B1 C61 1.672(3)
B1 C2 1.672(3)
B1 C51 1.681(3)
C1 C2 1.354(3)
C1 C19 1.526(3)
C2 H2 0.9400
C3 C4 1.331(3)
C3 C71 1.501(3)
C4 C5 1.492(3)
C4 H4 0.9400
C5 C6 1.541(3)
C5 H5A 0.9800
C5 H5B 0.9800
C6 C18 1.522(3)
C6 C7 1.529(3)
C6 C19 1.560(3)
C7 C8 1.392(4)
C7 C12 1.400(4)
C8 C9 1.390(4)
C8 H8 0.9400
C9 C10 1.392(5)
C9 H9 0.9400
C10 C11 1.381(5)
C10 H10 0.9400
C11 C12 1.391(4)
C11 H11 0.9400
C12 C13 1.465(4)
C13 C14 1.392(4)
C13 C18 1.403(3)
C14 C15 1.381(4)
C14 H14 0.9400
C15 C16 1.387(4)
C15 H15 0.9400
C16 C17 1.388(4)
C16 H16 0.9400
C17 C18 1.386(4)
C17 H17 0.9400
C19 H19A 0.9800
C19 H19B 0.9800
C21 C23 1.530(4)
C21 C24 1.547(4)
C21 C22 1.548(4)
C22 H22A 0.9700
C22 H22B 0.9700
C22 H22C 0.9700
C23 H23A 0.9700
C23 H23B 0.9700
C23 H23C 0.9700
C24 H24A 0.9700
C24 H24B 0.9700
C24 H24C 0.9700
C31 C34 1.534(4)
C31 C33 1.538(4)
C31 C32 1.540(4)
C32 H32A 0.9700
C32 H32B 0.9700
C32 H32C 0.9700
C33 H33A 0.9700
C33 H33B 0.9700
C33 H33C 0.9700
C34 H34A 0.9700
C34 H34B 0.9700
C34 H34C 0.9700
C41 C43 1.546(4)
C41 C42 1.546(4)
C41 C44 1.549(3)
C42 H42A 0.9700
C42 H42B 0.9700
C42 H42C 0.9700
C43 H43A 0.9700
C43 H43B 0.9700
C43 H43C 0.9700
C44 H44A 0.9700
C44 H44B 0.9700
C44 H44C 0.9700
C51 C56 1.389(4)
C51 C52 1.394(4)
C52 F52 1.363(3)
C52 C53 1.376(4)
C53 F53 1.350(3)
C53 C54 1.368(5)
C54 F54 1.349(3)
C54 C55 1.365(5)
C55 F55 1.349(3)
C55 C56 1.383(4)
C56 F56 1.344(3)
C61 C66 1.385(4)
C61 C62 1.391(3)
C62 F62 1.356(3)
C62 C63 1.379(4)
C63 F63 1.350(3)
C63 C64 1.365(4)
C64 F64 1.348(3)
C64 C65 1.367(4)
C65 F65 1.347(3)
C65 C66 1.382(4)
C66 F66 1.348(3)
C71 C72 1.386(4)
C71 C76 1.389(4)
C72 F72 1.342(3)
C72 C73 1.382(4)
C73 F73 1.341(4)
C73 C74 1.373(5)
C74 F74 1.349(3)
C74 C75 1.364(5)
C75 F75 1.347(4)
C75 C76 1.379(4)
C76 F76 1.349(3)
C100 Cl11 1.656(6)
C100 Cl12 1.749(6)
C100 H10A 0.9800
C100 H10B 0.9800
C200 Cl22 1.692(8)
C200 Cl21 1.697(7)
C200 H20A 0.9800
C200 H20B 0.9800

loop_
_geom_torsion_atom_site_label_1
_geom_torsion_atom_site_label_2
_geom_torsion_atom_site_label_3
_geom_torsion_atom_site_label_4
_geom_torsion
C41 P1 C1 C2 -179.16(17)
C21 P1 C1 C2 -61.1(2)
C31 P1 C1 C2 58.8(2)
C41 P1 C1 C19 -11.1(2)
C21 P1 C1 C19 106.97(18)
C31 P1 C1 C19 -133.15(17)
C19 C1 C2 B1 3.6(4)
P1 C1 C2 B1 171.1(2)
C3 B1 C2 C1 -9.8(4)
C61 B1 C2 C1 -128.5(3)
C51 B1 C2 C1 116.6(3)
C61 B1 C3 C4 169.4(2)
C2 B1 C3 C4 50.9(3)
C51 B1 C3 C4 -68.7(3)
C61 B1 C3 C71 -11.4(3)
C2 B1 C3 C71 -129.8(2)
C51 B1 C3 C71 110.5(2)
C71 C3 C4 C5 -176.2(2)
B1 C3 C4 C5 3.1(4)
C3 C4 C5 C6 -99.1(3)
C4 C5 C6 C18 179.6(2)
C4 C5 C6 C7 -70.2(3)
C4 C5 C6 C19 51.1(3)
C18 C6 C7 C8 179.2(3)
C5 C6 C7 C8 65.7(3)
C19 C6 C7 C8 -57.4(3)
C18 C6 C7 C12 -2.5(3)
C5 C6 C7 C12 -115.9(2)
C19 C6 C7 C12 121.0(2)
C12 C7 C8 C9 1.1(4)
C6 C7 C8 C9 179.3(3)
C7 C8 C9 C10 -0.7(5)
C8 C9 C10 C11 -0.3(5)
C9 C10 C11 C12 0.8(5)
C10 C11 C12 C7 -0.4(4)
C10 C11 C12 C13 177.6(3)
C8 C7 C12 C11 -0.6(4)
C6 C7 C12 C11 -179.1(2)
C8 C7 C12 C13 -179.0(2)
C6 C7 C12 C13 2.5(3)
C11 C12 C13 C14 -3.2(5)
C7 C12 C13 C14 175.0(3)
C11 C12 C13 C18 -179.6(3)
C7 C12 C13 C18 -1.5(3)
C18 C13 C14 C15 0.6(4)
C12 C13 C14 C15 -175.5(2)
C13 C14 C15 C16 1.2(4)
C14 C15 C16 C17 -0.7(4)
C15 C16 C17 C18 -1.6(4)
C16 C17 C18 C13 3.3(4)
C16 C17 C18 C6 176.3(2)
C14 C13 C18 C17 -2.9(4)
C12 C13 C18 C17 174.0(2)
C14 C13 C18 C6 -177.0(2)
C12 C13 C18 C6 -0.1(3)
C7 C6 C18 C17 -172.0(2)
C5 C6 C18 C17 -53.4(3)
C19 C6 C18 C17 71.4(3)
C7 C6 C18 C13 1.5(2)
C5 C6 C18 C13 120.1(2)
C19 C6 C18 C13 -115.1(2)
C2 C1 C19 C6 -72.2(3)
P1 C1 C19 C6 120.5(2)
C18 C6 C19 C1 -62.1(3)
C7 C6 C19 C1 -175.1(2)
C5 C6 C19 C1 60.4(3)
C1 P1 C21 C23 71.4(2)
C41 P1 C21 C23 -168.39(18)
C31 P1 C21 C23 -49.5(2)
C1 P1 C21 C24 -166.49(19)
C41 P1 C21 C24 -46.2(2)
C31 P1 C21 C24 72.7(2)
C1 P1 C21 C22 -46.6(2)
C41 P1 C21 C22 73.6(2)
C31 P1 C21 C22 -167.50(18)
C1 P1 C31 C34 -35.3(2)
C41 P1 C31 C34 -159.6(2)
C21 P1 C31 C34 81.2(2)
C1 P1 C31 C33 -156.54(18)
C41 P1 C31 C33 79.2(2)
C21 P1 C31 C33 -40.0(2)
C1 P1 C31 C32 82.6(2)
C41 P1 C31 C32 -41.6(2)
C21 P1 C31 C32 -160.89(18)
C1 P1 C41 C43 -48.9(2)
C21 P1 C41 C43 -164.50(18)
C31 P1 C41 C43 75.3(2)
C1 P1 C41 C42 71.8(2)
C21 P1 C41 C42 -43.9(2)
C31 P1 C41 C42 -164.11(18)
C1 P1 C41 C44 -169.64(18)
C21 P1 C41 C44 74.7(2)
C31 P1 C41 C44 -45.5(2)
C3 B1 C51 C56 5.0(3)
C61 B1 C51 C56 125.3(2)
C2 B1 C51 C56 -122.2(2)
C3 B1 C51 C52 -177.5(2)
C61 B1 C51 C52 -57.1(3)
C2 B1 C51 C52 55.3(3)
C56 C51 C52 F52 -174.5(2)
B1 C51 C52 F52 7.6(3)
C56 C51 C52 C53 2.0(4)
B1 C51 C52 C53 -175.9(2)
F52 C52 C53 F53 -3.8(4)
C51 C52 C53 F53 179.5(2)
F52 C52 C53 C54 175.6(3)
C51 C52 C53 C54 -1.0(4)
F53 C53 C54 F54 -0.6(5)
C52 C53 C54 F54 179.9(3)
F53 C53 C54 C55 179.1(3)
C52 C53 C54 C55 -0.3(5)
F54 C54 C55 F55 0.4(5)
C53 C54 C55 F55 -179.3(3)
F54 C54 C55 C56 -179.8(3)
C53 C54 C55 C56 0.5(5)
F55 C55 C56 F56 0.9(4)
C54 C55 C56 F56 -178.9(3)
F55 C55 C56 C51 -179.6(2)
C54 C55 C56 C51 0.6(4)
C52 C51 C56 F56 177.7(2)
B1 C51 C56 F56 -4.6(4)
C52 C51 C56 C55 -1.8(4)
B1 C51 C56 C55 175.9(2)
C3 B1 C61 C66 114.3(3)
C2 B1 C61 C66 -120.9(3)
C51 B1 C61 C66 -11.0(3)
C3 B1 C61 C62 -61.3(3)
C2 B1 C61 C62 63.5(3)
C51 B1 C61 C62 173.4(2)
C66 C61 C62 F62 -177.1(2)
B1 C61 C62 F62 -0.8(3)
C66 C61 C62 C63 1.3(4)
B1 C61 C62 C63 177.6(2)
F62 C62 C63 F63 -1.0(4)
C61 C62 C63 F63 -179.4(2)
F62 C62 C63 C64 178.6(3)
C61 C62 C63 C64 0.2(4)
F63 C63 C64 F64 -1.2(5)
C62 C63 C64 F64 179.3(3)
F63 C63 C64 C65 179.5(3)
C62 C63 C64 C65 -0.1(5)
F64 C64 C65 F65 -0.6(5)
C63 C64 C65 F65 178.8(3)
F64 C64 C65 C66 179.1(3)
C63 C64 C65 C66 -1.6(5)
F65 C65 C66 F66 3.4(4)
C64 C65 C66 F66 -176.3(3)
F65 C65 C66 C61 -177.0(3)
C64 C65 C66 C61 3.4(5)
C62 C61 C66 F66 176.5(2)
B1 C61 C66 F66 0.7(4)
C62 C61 C66 C65 -3.1(4)
B1 C61 C66 C65 -178.9(3)
C4 C3 C71 C72 112.7(3)
B1 C3 C71 C72 -66.6(3)
C4 C3 C71 C76 -63.0(3)
B1 C3 C71 C76 117.7(3)
C76 C71 C72 F72 178.5(2)
C3 C71 C72 F72 2.4(4)
C76 C71 C72 C73 1.9(4)
C3 C71 C72 C73 -174.2(3)
F72 C72 C73 F73 -0.5(4)
C71 C72 C73 F73 176.1(3)
F72 C72 C73 C74 -179.3(3)
C71 C72 C73 C74 -2.7(5)
F73 C73 C74 F74 1.2(5)
C72 C73 C74 F74 180.0(3)
F73 C73 C74 C75 -177.5(3)
C72 C73 C74 C75 1.3(5)
F74 C74 C75 F75 0.9(5)
C73 C74 C75 F75 179.6(3)
F74 C74 C75 C76 -178.0(3)
C73 C74 C75 C76 0.7(5)
F75 C75 C76 F76 -1.2(4)
C74 C75 C76 F76 177.8(3)
F75 C75 C76 C71 179.6(2)
C74 C75 C76 C71 -1.5(4)
C72 C71 C76 F76 -179.0(2)
C3 C71 C76 F76 -3.0(4)
C72 C71 C76 C75 0.2(4)
C3 C71 C76 C75 176.2(2)
